data_7104377
loop_
_publ_author_name
'Miao, Qing'
'Shin, Ji-Young'
'Patrick, Brian O'
'Dolphin, David'

_publ_section_title
;
 Self-assembly of oligomeric linear dipyrromethene metal complexes.
;
_journal_issue 18
_journal_name_full 'Chemical communications (Cambridge, England)'
_journal_page_first 2541
_journal_page_last 2543
_journal_paper_doi 10.1039/b820461f
_journal_volume 34
_journal_year 2009
_chemical_formula_sum 'C54 H44 B2 Cl4 Cu F4 N8'
_chemical_formula_weight 1107.93
_chemical_name_systematic
;
?
;
_space_group_IT_number 60
_symmetry_cell_setting orthorhombic
_symmetry_space_group_name_Hall '-P 2n 2ab'
_symmetry_space_group_name_H-M 'P b c n'
_atom_sites_solution_hydrogens geom
_atom_sites_solution_primary direct
_atom_sites_solution_secondary difmap
_audit_creation_method SHELXL-97
_cell_angle_alpha 90.00
_cell_angle_beta 90.00
_cell_angle_gamma 90.00
_cell_formula_units_Z 4
_cell_length_a 22.128(5)
_cell_length_b 8.5689(18)
_cell_length_c 27.299(6)
_cell_measurement_reflns_used 1468
_cell_measurement_temperature 173(2)
_cell_measurement_theta_max 22.12
_cell_measurement_theta_min 2.37
_cell_volume 5176(2)
_computing_structure_refinement 'SHELXL-97 (Sheldrick, 1997)'
_diffrn_ambient_temperature 173(2)
_diffrn_measured_fraction_theta_full 0.993
_diffrn_measured_fraction_theta_max 0.993
_diffrn_measurement_device_type Bruker
_diffrn_measurement_method 'area detector'
_diffrn_radiation_monochromator graphite
_diffrn_radiation_source 'fine-focus sealed tube'
_diffrn_radiation_type MoK\a
_diffrn_radiation_wavelength 0.71073
_diffrn_reflns_av_R_equivalents 0.1215
_diffrn_reflns_av_sigmaI/netI 0.1410
_diffrn_reflns_limit_h_max 23
_diffrn_reflns_limit_h_min 0
_diffrn_reflns_limit_k_max 9
_diffrn_reflns_limit_k_min 0
_diffrn_reflns_limit_l_max 29
_diffrn_reflns_limit_l_min 0
_diffrn_reflns_number 3365
_diffrn_reflns_theta_full 22.51
_diffrn_reflns_theta_max 22.51
_diffrn_reflns_theta_min 1.84
_exptl_absorpt_coefficient_mu 0.689
_exptl_absorpt_correction_T_max 0.980
_exptl_absorpt_correction_T_min 0.219
_exptl_absorpt_correction_type multi-scan
_exptl_crystal_colour red
_exptl_crystal_density_diffrn 1.422
_exptl_crystal_density_method 'not measured'
_exptl_crystal_description needle
_exptl_crystal_F_000 2268
_exptl_crystal_size_max 0.50
_exptl_crystal_size_mid 0.10
_exptl_crystal_size_min 0.03
_platon_squeeze_details
;
;
_refine_diff_density_max 0.459
_refine_diff_density_min -0.912
_refine_diff_density_rms 0.072
_refine_ls_extinction_method none
_refine_ls_goodness_of_fit_ref 0.845
_refine_ls_hydrogen_treatment mixed
_refine_ls_matrix_type full
_refine_ls_number_parameters 305
_refine_ls_number_reflns 3365
_refine_ls_number_restraints 0
_refine_ls_restrained_S_all 0.845
_refine_ls_R_factor_all 0.1380
_refine_ls_R_factor_gt 0.0542
_refine_ls_shift/su_max 0.010
_refine_ls_shift/su_mean 0.000
_refine_ls_structure_factor_coef Fsqd
_refine_ls_weighting_details 'calc w=1/[\s^2^(Fo^2^)+(0.0713P)^2^+0.0000P] where P=(Fo^2^+2Fc^2^)/3'
_refine_ls_weighting_scheme calc
_refine_ls_wR_factor_gt 0.1174
_refine_ls_wR_factor_ref 0.1361
_reflns_number_gt 1664
_reflns_number_total 3365
_reflns_threshold_expression >2sigma(I)
_cod_data_source_file b820461f.txt
_cod_data_source_block compound10
_cod_original_sg_symbol_H-M Pbcn
_cod_database_code 7104377

loop_
_symmetry_equiv_pos_as_xyz
'x, y, z'
'-x+1/2, -y+1/2, z+1/2'
'x+1/2, -y+1/2, -z'
'-x, y, -z+1/2'
'-x, -y, -z'
'x-1/2, y-1/2, -z-1/2'
'-x-1/2, y-1/2, z'
'x, -y, z-1/2'

loop_
_atom_site_label
_atom_site_type_symbol
_atom_site_fract_x
_atom_site_fract_y
_atom_site_fract_z
_atom_site_U_iso_or_equiv
_atom_site_adp_type
_atom_site_occupancy
_atom_site_symmetry_multiplicity
_atom_site_calc_flag
_atom_site_refinement_flags
_atom_site_disorder_assembly
_atom_site_disorder_group
C1 C 0.7050(3) 0.7313(7) 0.84913(17) 0.064(2) Uani 1 1 d . . .
H1A H 0.6708 0.6672 0.8384 0.095 Uiso 1 1 calc R . .
H1B H 0.7339 0.7424 0.8221 0.095 Uiso 1 1 calc R . .
H1C H 0.6904 0.8346 0.8590 0.095 Uiso 1 1 calc R . .
C2 C 0.7354(3) 0.6549(6) 0.89147(17) 0.0411(16) Uani 1 1 d . . .
C3 C 0.7964(3) 0.6594(7) 0.90378(19) 0.0487(17) Uani 1 1 d . . .
H3 H 0.8276 0.7061 0.8848 0.058 Uiso 1 1 calc R . .
C4 C 0.8041(3) 0.5856(6) 0.94769(17) 0.0367(15) Uani 1 1 d . . .
H4 H 0.8410 0.5741 0.9652 0.044 Uiso 1 1 calc R . .
C5 C 0.7468(3) 0.5294(6) 0.96219(16) 0.0294(14) Uani 1 1 d . . .
C6 C 0.7276(2) 0.4534(6) 1.00457(16) 0.0274(14) Uani 1 1 d . . .
C7 C 0.6674(3) 0.4073(6) 1.00934(17) 0.0305(14) Uani 1 1 d . . .
C8 C 0.6379(3) 0.3172(6) 1.04489(18) 0.0409(15) Uani 1 1 d . . .
H8 H 0.6553 0.2786 1.0743 0.049 Uiso 1 1 calc R . .
C9 C 0.5796(3) 0.2946(7) 1.0296(2) 0.0471(16) Uani 1 1 d . . .
H9 H 0.5493 0.2380 1.0467 0.057 Uiso 1 1 calc R . .
C10 C 0.5726(3) 0.3688(6) 0.9849(2) 0.0398(15) Uani 1 1 d . . .
C11 C 0.5179(2) 0.3772(7) 0.9531(2) 0.0605(19) Uani 1 1 d . . .
H11A H 0.5127 0.4842 0.9412 0.091 Uiso 1 1 calc R . .
H11B H 0.4823 0.3461 0.9720 0.091 Uiso 1 1 calc R . .
H11C H 0.5229 0.3066 0.9251 0.091 Uiso 1 1 calc R . .
C12 C 0.7702(2) 0.4191(6) 1.04396(15) 0.0295(14) Uani 1 1 d . . .
C13 C 0.7601(2) 0.4711(6) 1.09088(16) 0.0336(15) Uani 1 1 d . . .
H13 H 0.7242 0.5278 1.0978 0.040 Uiso 1 1 calc R . .
C14 C 0.8008(2) 0.4429(6) 1.12825(16) 0.0337(15) Uani 1 1 d . . .
H14 H 0.7930 0.4824 1.1602 0.040 Uiso 1 1 calc R . .
C15 C 0.8532(2) 0.3569(6) 1.11941(16) 0.0316(14) Uani 1 1 d . . .
C16 C 0.8629(2) 0.3002(6) 1.07281(15) 0.0280(13) Uani 1 1 d . . .
H16 H 0.8976 0.2385 1.0664 0.034 Uiso 1 1 calc R . .
C17 C 0.8226(2) 0.3317(6) 1.03506(16) 0.0302(13) Uani 1 1 d . . .
H17 H 0.8307 0.2939 1.0030 0.036 Uiso 1 1 calc R . .
C18 C 1.0514(3) 0.4394(7) 1.16330(18) 0.0443(16) Uani 1 1 d . . .
H18 H 1.0905 0.4441 1.1777 0.053 Uiso 1 1 calc R . .
C19 C 1.0360(3) 0.5122(6) 1.11798(18) 0.0432(16) Uani 1 1 d . . .
H19 H 1.0616 0.5727 1.0975 0.052 Uiso 1 1 calc R . .
C20 C 0.9772(3) 0.4768(7) 1.11024(19) 0.0410(16) Uani 1 1 d . . .
H20 H 0.9537 0.5075 1.0828 0.049 Uiso 1 1 calc R . .
C21 C 0.9567(3) 0.3857(6) 1.15035(17) 0.0319(14) Uani 1 1 d . . .
C22 C 0.8986(2) 0.3291(6) 1.15929(16) 0.0320(14) Uani 1 1 d . . .
C23 C 0.8789(2) 0.2576(6) 1.20189(16) 0.0287(14) Uani 1 1 d . . .
C24 C 0.8226(2) 0.1843(7) 1.21062(17) 0.0388(15) Uani 1 1 d . . .
H24 H 0.7891 0.1815 1.1889 0.047 Uiso 1 1 calc R . .
C25 C 0.8253(2) 0.1183(6) 1.25601(18) 0.0413(15) Uani 1 1 d . . .
H25 H 0.7945 0.0601 1.2719 0.050 Uiso 1 1 calc R . .
C26 C 0.8828(3) 0.1539(6) 1.27435(18) 0.0387(15) Uani 1 1 d . . .
H26 H 0.8965 0.1233 1.3059 0.046 Uiso 1 1 calc R . .
N1 N 0.7056(2) 0.5740(5) 0.92614(13) 0.0313(11) Uani 1 1 d . . .
N2 N 0.6254(2) 0.4398(5) 0.97231(13) 0.0276(11) Uani 1 1 d . . .
N3 N 1.0044(2) 0.3634(5) 1.18309(13) 0.0311(11) Uani 1 1 d . . .
N4 N 0.91612(17) 0.2351(5) 1.24277(13) 0.0319(11) Uani 1 1 d . . .
F1 F 0.61698(14) 0.4738(3) 0.88548(9) 0.0524(10) Uani 1 1 d . . .
F2 F 0.60622(13) 0.6858(4) 0.93438(10) 0.0502(9) Uani 1 1 d . . .
Cu1 Cu 1.0000 0.29158(11) 1.2500 0.0342(3) Uani 1 2 d S . .
B1 B 0.6363(3) 0.5426(8) 0.9285(2) 0.0339(17) Uani 1 1 d . . .

loop_
_atom_site_aniso_label
_atom_site_aniso_U_11
_atom_site_aniso_U_22
_atom_site_aniso_U_33
_atom_site_aniso_U_23
_atom_site_aniso_U_13
_atom_site_aniso_U_12
C1 0.112(6) 0.052(4) 0.027(3) 0.005(3) 0.002(3) 0.012(4)
C2 0.071(5) 0.032(4) 0.021(3) -0.007(3) -0.003(3) 0.000(4)
C3 0.074(5) 0.040(4) 0.032(3) 0.000(3) 0.019(3) -0.013(4)
C4 0.031(4) 0.045(4) 0.034(3) -0.008(3) 0.008(3) -0.009(3)
C5 0.038(4) 0.025(3) 0.025(3) -0.008(3) -0.007(3) 0.005(3)
C6 0.031(4) 0.030(4) 0.021(3) -0.003(3) -0.005(3) 0.004(3)
C7 0.032(4) 0.030(4) 0.029(3) 0.000(3) 0.001(3) 0.000(3)
C8 0.046(4) 0.037(4) 0.039(3) 0.013(3) 0.002(3) 0.012(3)
C9 0.026(4) 0.047(4) 0.068(4) 0.017(4) 0.002(3) -0.010(3)
C10 0.031(4) 0.035(4) 0.053(4) -0.005(3) -0.005(3) 0.001(3)
C11 0.041(5) 0.064(5) 0.077(4) -0.017(4) -0.023(4) -0.003(3)
C12 0.033(4) 0.035(4) 0.021(3) -0.003(3) 0.001(3) 0.002(3)
C13 0.026(4) 0.046(4) 0.029(3) -0.004(3) -0.004(3) 0.014(3)
C14 0.039(4) 0.047(4) 0.015(2) -0.002(3) 0.001(3) 0.012(3)
C15 0.034(4) 0.041(4) 0.020(3) -0.002(3) 0.000(3) 0.008(3)
C16 0.022(3) 0.033(3) 0.030(3) 0.004(3) -0.005(2) 0.002(3)
C17 0.032(4) 0.035(3) 0.023(3) -0.008(3) 0.004(3) 0.000(3)
C18 0.035(4) 0.050(4) 0.048(4) 0.000(3) -0.009(3) -0.003(3)
C19 0.050(5) 0.043(4) 0.037(3) 0.018(3) -0.008(3) -0.014(4)
C20 0.041(4) 0.047(4) 0.036(3) 0.006(3) -0.011(3) -0.003(3)
C21 0.041(4) 0.032(4) 0.023(3) 0.003(3) 0.000(3) -0.009(3)
C22 0.036(4) 0.036(4) 0.024(3) -0.005(3) -0.002(3) 0.003(3)
C23 0.034(4) 0.028(4) 0.024(3) -0.001(2) -0.001(3) -0.003(3)
C24 0.031(4) 0.057(4) 0.029(3) 0.003(3) -0.005(3) -0.009(3)
C25 0.035(4) 0.053(4) 0.037(3) 0.006(3) 0.002(3) -0.012(3)
C26 0.034(4) 0.049(4) 0.033(3) 0.004(3) -0.006(3) -0.004(3)
N1 0.048(3) 0.031(3) 0.015(2) -0.001(2) -0.002(2) 0.001(2)
N2 0.030(3) 0.025(3) 0.027(2) -0.001(2) -0.009(2) 0.004(2)
N3 0.030(3) 0.034(3) 0.030(2) 0.0025(19) -0.005(3) -0.008(3)
N4 0.026(3) 0.046(3) 0.024(2) 0.005(2) -0.005(2) -0.009(2)
F1 0.068(3) 0.052(2) 0.0369(17) -0.0135(16) -0.0259(17) 0.0044(18)
F2 0.062(2) 0.041(2) 0.0471(17) 0.0026(16) -0.0141(17) 0.0183(18)
Cu1 0.0329(6) 0.0464(6) 0.0232(4) 0.000 -0.0075(5) 0.000
B1 0.035(5) 0.036(5) 0.032(3) -0.003(3) -0.012(3) 0.008(4)

loop_
_atom_type_symbol
_atom_type_description
_atom_type_scat_dispersion_real
_atom_type_scat_dispersion_imag
_atom_type_scat_source
C C 0.0033 0.0016 'International Tables Vol C Tables 4.2.6.8 and 6.1.1.4'
H H 0.0000 0.0000 'International Tables Vol C Tables 4.2.6.8 and 6.1.1.4'
N N 0.0061 0.0033 'International Tables Vol C Tables 4.2.6.8 and 6.1.1.4'
F F 0.0171 0.0103 'International Tables Vol C Tables 4.2.6.8 and 6.1.1.4'
Cu Cu 0.3201 1.2651 'International Tables Vol C Tables 4.2.6.8 and 6.1.1.4'
B B 0.0013 0.0007 'International Tables Vol C Tables 4.2.6.8 and 6.1.1.4'
Cl Cl 0.1484 0.1585 'International Tables Vol C Tables 4.2.6.8 and 6.1.1.4'

loop_
_geom_angle_atom_site_label_1
_geom_angle_atom_site_label_2
_geom_angle_atom_site_label_3
_geom_angle
_geom_angle_site_symmetry_1
_geom_angle_site_symmetry_3
_geom_angle_publ_flag
C2 C1 H1A 109.5 . . ?
C2 C1 H1B 109.5 . . ?
H1A C1 H1B 109.5 . . ?
C2 C1 H1C 109.5 . . ?
H1A C1 H1C 109.5 . . ?
H1B C1 H1C 109.5 . . ?
N1 C2 C3 108.7(5) . . ?
N1 C2 C1 123.4(6) . . ?
C3 C2 C1 127.8(6) . . ?
C4 C3 C2 108.6(5) . . ?
C4 C3 H3 125.7 . . ?
C2 C3 H3 125.7 . . ?
C3 C4 C5 107.0(5) . . ?
C3 C4 H4 126.5 . . ?
C5 C4 H4 126.5 . . ?
N1 C5 C6 121.0(5) . . ?
N1 C5 C4 107.2(4) . . ?
C6 C5 C4 131.7(5) . . ?
C5 C6 C7 120.1(4) . . ?
C5 C6 C12 120.6(5) . . ?
C7 C6 C12 119.4(4) . . ?
C6 C7 N2 120.7(4) . . ?
C6 C7 C8 131.7(5) . . ?
N2 C7 C8 107.4(5) . . ?
C9 C8 C7 107.8(5) . . ?
C9 C8 H8 126.1 . . ?
C7 C8 H8 126.1 . . ?
C8 C9 C10 108.0(5) . . ?
C8 C9 H9 126.0 . . ?
C10 C9 H9 126.0 . . ?
N2 C10 C9 109.4(5) . . ?
N2 C10 C11 121.8(5) . . ?
C9 C10 C11 128.8(6) . . ?
C10 C11 H11A 109.5 . . ?
C10 C11 H11B 109.5 . . ?
H11A C11 H11B 109.5 . . ?
C10 C11 H11C 109.5 . . ?
H11A C11 H11C 109.5 . . ?
H11B C11 H11C 109.5 . . ?
C13 C12 C17 118.0(5) . . ?
C13 C12 C6 121.1(5) . . ?
C17 C12 C6 120.9(4) . . ?
C12 C13 C14 121.7(5) . . ?
C12 C13 H13 119.1 . . ?
C14 C13 H13 119.1 . . ?
C13 C14 C15 120.4(4) . . ?
C13 C14 H14 119.8 . . ?
C15 C14 H14 119.8 . . ?
C16 C15 C14 118.3(4) . . ?
C16 C15 C22 120.7(5) . . ?
C14 C15 C22 121.0(4) . . ?
C15 C16 C17 121.2(5) . . ?
C15 C16 H16 119.4 . . ?
C17 C16 H16 119.4 . . ?
C16 C17 C12 120.4(4) . . ?
C16 C17 H17 119.8 . . ?
C12 C17 H17 119.8 . . ?
N3 C18 C19 112.1(5) . . ?
N3 C18 H18 124.0 . . ?
C19 C18 H18 124.0 . . ?
C20 C19 C18 105.5(5) . . ?
C20 C19 H19 127.2 . . ?
C18 C19 H19 127.2 . . ?
C19 C20 C21 108.1(5) . . ?
C19 C20 H20 126.0 . . ?
C21 C20 H20 126.0 . . ?
C22 C21 N3 122.5(4) . . ?
C22 C21 C20 128.3(5) . . ?
N3 C21 C20 109.1(5) . . ?
C23 C22 C21 126.1(5) . . ?
C23 C22 C15 118.0(5) . . ?
C21 C22 C15 115.8(4) . . ?
C22 C23 N4 123.1(5) . . ?
C22 C23 C24 127.9(5) . . ?
N4 C23 C24 108.8(4) . . ?
C25 C24 C23 107.3(5) . . ?
C25 C24 H24 126.3 . . ?
C23 C24 H24 126.3 . . ?
C24 C25 C26 106.0(5) . . ?
C24 C25 H25 127.0 . . ?
C26 C25 H25 127.0 . . ?
N4 C26 C25 112.7(4) . . ?
N4 C26 H26 123.7 . . ?
C25 C26 H26 123.7 . . ?
C2 N1 C5 108.5(5) . . ?
C2 N1 B1 126.9(5) . . ?
C5 N1 B1 124.5(4) . . ?
C10 N2 C7 107.4(4) . . ?
C10 N2 B1 126.9(4) . . ?
C7 N2 B1 125.6(5) . . ?
C18 N3 C21 105.2(4) . . ?
C18 N3 Cu1 125.2(4) . . ?
C21 N3 Cu1 127.6(4) . . ?
C26 N4 C23 105.2(4) . . ?
C26 N4 Cu1 126.7(3) . . ?
C23 N4 Cu1 127.8(3) . . ?
N4 Cu1 N4 150.9(2) . 4_757 ?
N4 Cu1 N3 97.34(18) . 4_757 ?
N4 Cu1 N3 91.85(18) 4_757 4_757 ?
N4 Cu1 N3 91.85(18) . . ?
N4 Cu1 N3 97.34(18) 4_757 . ?
N3 Cu1 N3 142.8(2) 4_757 . ?
F1 B1 F2 108.8(4) . . ?
F1 B1 N2 112.1(5) . . ?
F2 B1 N2 110.1(4) . . ?
F1 B1 N1 110.1(5) . . ?
F2 B1 N1 108.7(5) . . ?
N2 B1 N1 107.0(4) . . ?

loop_
_geom_bond_atom_site_label_1
_geom_bond_atom_site_label_2
_geom_bond_distance
_geom_bond_site_symmetry_2
_geom_bond_publ_flag
C1 C2 1.489(7) . ?
C1 H1A 0.9800 . ?
C1 H1B 0.9800 . ?
C1 H1C 0.9800 . ?
C2 N1 1.346(6) . ?
C2 C3 1.392(7) . ?
C3 C4 1.366(7) . ?
C3 H3 0.9500 . ?
C4 C5 1.413(7) . ?
C4 H4 0.9500 . ?
C5 N1 1.395(6) . ?
C5 C6 1.394(6) . ?
C6 C7 1.394(6) . ?
C6 C12 1.460(6) . ?
C7 N2 1.402(6) . ?
C7 C8 1.402(7) . ?
C8 C9 1.369(6) . ?
C8 H8 0.9500 . ?
C9 C10 1.386(7) . ?
C9 H9 0.9500 . ?
C10 N2 1.361(6) . ?
C10 C11 1.492(7) . ?
C11 H11A 0.9800 . ?
C11 H11B 0.9800 . ?
C11 H11C 0.9800 . ?
C12 C13 1.374(6) . ?
C12 C17 1.403(6) . ?
C13 C14 1.382(6) . ?
C13 H13 0.9500 . ?
C14 C15 1.396(6) . ?
C14 H14 0.9500 . ?
C15 C16 1.378(6) . ?
C15 C22 1.500(6) . ?
C16 C17 1.388(6) . ?
C16 H16 0.9500 . ?
C17 H17 0.9500 . ?
C18 N3 1.341(6) . ?
C18 C19 1.427(7) . ?
C18 H18 0.9500 . ?
C19 C20 1.353(7) . ?
C19 H19 0.9500 . ?
C20 C21 1.419(7) . ?
C20 H20 0.9500 . ?
C21 C22 1.396(7) . ?
C21 N3 1.397(6) . ?
C22 C23 1.384(6) . ?
C23 N4 1.400(5) . ?
C23 C24 1.416(6) . ?
C24 C25 1.363(6) . ?
C24 H24 0.9500 . ?
C25 C26 1.400(6) . ?
C25 H25 0.9500 . ?
C26 N4 1.331(6) . ?
C26 H26 0.9500 . ?
N1 B1 1.558(7) . ?
N2 B1 1.505(7) . ?
N3 Cu1 1.930(4) . ?
N4 Cu1 1.928(4) . ?
F1 B1 1.382(6) . ?
F2 B1 1.406(7) . ?
Cu1 N4 1.928(4) 4_757 ?
Cu1 N3 1.930(4) 4_757 ?

loop_
_geom_torsion_atom_site_label_1
_geom_torsion_atom_site_label_2
_geom_torsion_atom_site_label_3
_geom_torsion_atom_site_label_4
_geom_torsion
_geom_torsion_site_symmetry_1
_geom_torsion_site_symmetry_2
_geom_torsion_site_symmetry_3
_geom_torsion_site_symmetry_4
_geom_torsion_publ_flag
N1 C2 C3 C4 -2.4(6) . . . . ?
C1 C2 C3 C4 174.5(5) . . . . ?
C2 C3 C4 C5 1.9(6) . . . . ?
C3 C4 C5 N1 -0.8(5) . . . . ?
C3 C4 C5 C6 -176.2(5) . . . . ?
N1 C5 C6 C7 6.2(7) . . . . ?
C4 C5 C6 C7 -178.9(5) . . . . ?
N1 C5 C6 C12 -174.7(4) . . . . ?
C4 C5 C6 C12 0.2(8) . . . . ?
C5 C6 C7 N2 -1.4(7) . . . . ?
C12 C6 C7 N2 179.4(4) . . . . ?
C5 C6 C7 C8 172.7(5) . . . . ?
C12 C6 C7 C8 -6.5(8) . . . . ?
C6 C7 C8 C9 -174.3(5) . . . . ?
N2 C7 C8 C9 0.4(6) . . . . ?
C7 C8 C9 C10 0.3(6) . . . . ?
C8 C9 C10 N2 -1.0(7) . . . . ?
C8 C9 C10 C11 179.3(5) . . . . ?
C5 C6 C12 C13 123.7(5) . . . . ?
C7 C6 C12 C13 -57.2(7) . . . . ?
C5 C6 C12 C17 -56.5(7) . . . . ?
C7 C6 C12 C17 122.6(5) . . . . ?
C17 C12 C13 C14 1.9(8) . . . . ?
C6 C12 C13 C14 -178.3(5) . . . . ?
C12 C13 C14 C15 -1.5(8) . . . . ?
C13 C14 C15 C16 -0.5(8) . . . . ?
C13 C14 C15 C22 178.3(5) . . . . ?
C14 C15 C16 C17 2.1(8) . . . . ?
C22 C15 C16 C17 -176.8(5) . . . . ?
C15 C16 C17 C12 -1.7(7) . . . . ?
C13 C12 C17 C16 -0.3(7) . . . . ?
C6 C12 C17 C16 179.9(5) . . . . ?
N3 C18 C19 C20 -0.5(7) . . . . ?
C18 C19 C20 C21 0.7(6) . . . . ?
C19 C20 C21 C22 176.7(5) . . . . ?
C19 C20 C21 N3 -0.7(6) . . . . ?
N3 C21 C22 C23 5.9(8) . . . . ?
C20 C21 C22 C23 -171.2(5) . . . . ?
N3 C21 C22 C15 -177.4(4) . . . . ?
C20 C21 C22 C15 5.5(8) . . . . ?
C16 C15 C22 C23 -124.4(5) . . . . ?
C14 C15 C22 C23 56.8(7) . . . . ?
C16 C15 C22 C21 58.6(7) . . . . ?
C14 C15 C22 C21 -120.2(6) . . . . ?
C21 C22 C23 N4 1.1(8) . . . . ?
C15 C22 C23 N4 -175.6(4) . . . . ?
C21 C22 C23 C24 -172.8(5) . . . . ?
C15 C22 C23 C24 10.5(8) . . . . ?
C22 C23 C24 C25 174.6(5) . . . . ?
N4 C23 C24 C25 0.1(6) . . . . ?
C23 C24 C25 C26 0.6(6) . . . . ?
C24 C25 C26 N4 -1.2(6) . . . . ?
C3 C2 N1 C5 1.9(6) . . . . ?
C1 C2 N1 C5 -175.2(5) . . . . ?
C3 C2 N1 B1 178.3(5) . . . . ?
C1 C2 N1 B1 1.1(8) . . . . ?
C6 C5 N1 C2 175.3(4) . . . . ?
C4 C5 N1 C2 -0.7(5) . . . . ?
C6 C5 N1 B1 -1.1(7) . . . . ?
C4 C5 N1 B1 -177.2(4) . . . . ?
C9 C10 N2 C7 1.3(6) . . . . ?
C11 C10 N2 C7 -179.0(4) . . . . ?
C9 C10 N2 B1 -175.3(5) . . . . ?
C11 C10 N2 B1 4.4(8) . . . . ?
C6 C7 N2 C10 174.4(5) . . . . ?
C8 C7 N2 C10 -1.0(5) . . . . ?
C6 C7 N2 B1 -9.0(7) . . . . ?
C8 C7 N2 B1 175.6(5) . . . . ?
C19 C18 N3 C21 0.1(6) . . . . ?
C19 C18 N3 Cu1 -164.8(4) . . . . ?
C22 C21 N3 C18 -177.2(5) . . . . ?
C20 C21 N3 C18 0.4(6) . . . . ?
C22 C21 N3 Cu1 -12.8(7) . . . . ?
C20 C21 N3 Cu1 164.8(4) . . . . ?
C25 C26 N4 C23 1.2(6) . . . . ?
C25 C26 N4 Cu1 -173.6(3) . . . . ?
C22 C23 N4 C26 -175.6(5) . . . . ?
C24 C23 N4 C26 -0.8(5) . . . . ?
C22 C23 N4 Cu1 -0.9(7) . . . . ?
C24 C23 N4 Cu1 174.0(3) . . . . ?
C26 N4 Cu1 N4 61.3(4) . . . 4_757 ?
C23 N4 Cu1 N4 -112.4(4) . . . 4_757 ?
C26 N4 Cu1 N3 -46.1(5) . . . 4_757 ?
C23 N4 Cu1 N3 140.2(4) . . . 4_757 ?
C26 N4 Cu1 N3 170.0(4) . . . . ?
C23 N4 Cu1 N3 -3.7(4) . . . . ?
C18 N3 Cu1 N4 171.8(4) . . . . ?
C21 N3 Cu1 N4 10.3(4) . . . . ?
C18 N3 Cu1 N4 -35.8(5) . . . 4_757 ?
C21 N3 Cu1 N4 162.6(4) . . . 4_757 ?
C18 N3 Cu1 N3 67.1(4) . . . 4_757 ?
C21 N3 Cu1 N3 -94.4(4) . . . 4_757 ?
C10 N2 B1 F1 -50.9(7) . . . . ?
C7 N2 B1 F1 133.1(5) . . . . ?
C10 N2 B1 F2 70.4(7) . . . . ?
C7 N2 B1 F2 -105.6(5) . . . . ?
C10 N2 B1 N1 -171.7(4) . . . . ?
C7 N2 B1 N1 12.3(7) . . . . ?
C2 N1 B1 F1 54.8(7) . . . . ?
C5 N1 B1 F1 -129.3(5) . . . . ?
C2 N1 B1 F2 -64.3(6) . . . . ?
C5 N1 B1 F2 111.6(5) . . . . ?
C2 N1 B1 N2 176.9(4) . . . . ?
C5 N1 B1 N2 -7.3(6) . . . . ?

loop_
_platon_squeeze_void_nr
_platon_squeeze_void_average_x
_platon_squeeze_void_average_y
_platon_squeeze_void_average_z
_platon_squeeze_void_volume
_platon_squeeze_void_count_electrons
_platon_squeeze_void_content
1 0.500 0.000 0.000 26 4 ' '
2 1.000 -0.215 0.250 284 84 ' '
3 0.500 0.285 0.250 284 84 ' '
4 0.500 0.000 0.500 26 4 ' '
5 1.000 0.215 0.750 284 84 ' '
6 0.500 -0.285 0.750 284 84 ' '
7 0.000 0.500 0.500 26 4 ' '
8 1.000 0.500 1.000 26 4 ' '
